data_7047237
loop_
_publ_author_name
'Zhang, Sheng'
'Mo, Wenjiao'
'Yin, Bing'
'Zhang, Gaini'
'Yang, Desuo'
'L\"u, Xingqiang'
'Chen, Sanping'

_publ_section_title
;
 The slow magnetic relaxation regulated by the coordination, configuration
 and intermolecular dipolar field in two mononuclear Dy<sup>III</sup>
 single-molecule magnets (SMMs).
;
_journal_issue 35
_journal_name_full 'Dalton transactions (Cambridge, England : 2003)'
_journal_page_first 12393
_journal_page_last 12405
_journal_paper_doi 10.1039/c8dt02361a
_journal_volume 47
_journal_year 2018
_chemical_formula_sum 'C54 H31 Cl3 Dy F9 N2 O6'
_chemical_formula_weight 1243.66
_space_group_crystal_system monoclinic
_space_group_IT_number 14
_space_group_name_Hall '-P 2ybc'
_space_group_name_H-M_alt 'P 1 21/c 1'
_symmetry_space_group_name_Hall '-P 2ybc'
_symmetry_space_group_name_H-M 'P 1 21/c 1'
_atom_sites_solution_hydrogens geom
_audit_creation_method SHELXL-2018/3
_audit_update_record
;
2018-07-23 deposited with the CCDC.
2018-08-06 downloaded from the CCDC.
;
_cell_angle_alpha 90
_cell_angle_beta 98.300(7)
_cell_angle_gamma 90
_cell_formula_units_Z 4
_cell_length_a 22.8133(14)
_cell_length_b 17.1518(17)
_cell_length_c 13.2046(9)
_cell_measurement_reflns_used 3058
_cell_measurement_temperature 293(2)
_cell_measurement_theta_max 70.6390
_cell_measurement_theta_min 3.2660
_cell_volume 5112.7(7)
_computing_cell_refinement 'CrysAlisPro 1.171.38.41 (Rigaku OD, 2015)'
_computing_data_collection 'CrysAlisPro 1.171.38.41 (Rigaku OD, 2015)'
_computing_data_reduction 'CrysAlisPro 1.171.38.41 (Rigaku OD, 2015)'
_computing_molecular_graphics 'SHELXL-2018/3 (Sheldrick, 2018)'
_computing_publication_material 'SHELXL-2018/3 (Sheldrick, 2018)'
_computing_structure_refinement 'SHELXL-2018/3 (Sheldrick, 2018)'
_computing_structure_solution 'SHELXL-2018/3 (Sheldrick, 2018)'
_diffrn_ambient_temperature 293(2)
_diffrn_measured_fraction_theta_full 0.998
_diffrn_measured_fraction_theta_max 0.998
_diffrn_measurement_device_type 'Xcalibur, Eos, Gemini'
_diffrn_radiation_type CuK\a
_diffrn_radiation_wavelength 1.54184
_diffrn_reflns_av_R_equivalents 0.1090
_diffrn_reflns_av_unetI/netI 0.1550
_diffrn_reflns_Laue_measured_fraction_full 0.998
_diffrn_reflns_Laue_measured_fraction_max 0.998
_diffrn_reflns_limit_h_max 27
_diffrn_reflns_limit_h_min -24
_diffrn_reflns_limit_k_max 20
_diffrn_reflns_limit_k_min -17
_diffrn_reflns_limit_l_max 12
_diffrn_reflns_limit_l_min -15
_diffrn_reflns_number 17954
_diffrn_reflns_point_group_measured_fraction_full 0.998
_diffrn_reflns_point_group_measured_fraction_max 0.998
_diffrn_reflns_theta_full 67.249
_diffrn_reflns_theta_max 67.249
_diffrn_reflns_theta_min 3.236
_diffrn_source 'fine-focus sealed X-ray tube'
_exptl_absorpt_coefficient_mu 10.010
_exptl_absorpt_correction_T_max 1.00000
_exptl_absorpt_correction_T_min 0.15465
_exptl_absorpt_correction_type multi-scan
_exptl_absorpt_process_details sadabs
_exptl_crystal_colour colorless
_exptl_crystal_density_diffrn 1.616
_exptl_crystal_description block
_exptl_crystal_F_000 2460
_exptl_crystal_size_max 0.090
_exptl_crystal_size_mid 0.080
_exptl_crystal_size_min 0.080
_refine_diff_density_max 0.901
_refine_diff_density_min -0.716
_refine_diff_density_rms 0.090
_refine_ls_extinction_method none
_refine_ls_goodness_of_fit_ref 0.976
_refine_ls_hydrogen_treatment constr
_refine_ls_matrix_type full
_refine_ls_number_parameters 676
_refine_ls_number_reflns 9144
_refine_ls_number_restraints 54
_refine_ls_restrained_S_all 0.982
_refine_ls_R_factor_all 0.1428
_refine_ls_R_factor_gt 0.0685
_refine_ls_shift/su_max 0.001
_refine_ls_shift/su_mean 0.000
_refine_ls_structure_factor_coef Fsqd
_refine_ls_weighting_details 'w=1/[\s^2^(Fo^2^)+(0.0421P)^2^+7.6716P] where P=(Fo^2^+2Fc^2^)/3'
_refine_ls_weighting_scheme calc
_refine_ls_wR_factor_gt 0.1370
_refine_ls_wR_factor_ref 0.1756
_reflns_Friedel_coverage 0.000
_reflns_number_gt 5248
_reflns_number_total 9144
_reflns_threshold_expression 'I > 2\s(I)'
_cod_data_source_file c8dt02361a2.cif
_cod_data_source_block 2
_cod_depositor_comments 'Adding full bibliography for 7047236--7047237.cif.'
_cod_database_code 7047237
_shelx_shelxl_version_number 2018/3
_shelx_space_group_comment
;
The symmetry employed for this shelxl refinement is uniquely defined
by the following loop, which should always be used as a source of
symmetry information in preference to the above space-group names.
They are only intended as comments.
;
_shelx_estimated_absorpt_t_min 0.466
_shelx_estimated_absorpt_t_max 0.501

loop_
_space_group_symop_operation_xyz
'x, y, z'
'-x, y+1/2, -z+1/2'
'-x, -y, -z'
'x, -y-1/2, z-1/2'

loop_
_atom_site_label
_atom_site_type_symbol
_atom_site_fract_x
_atom_site_fract_y
_atom_site_fract_z
_atom_site_U_iso_or_equiv
_atom_site_adp_type
_atom_site_occupancy
_atom_site_site_symmetry_order
_atom_site_calc_flag
_atom_site_refinement_flags_posn
_atom_site_refinement_flags_adp
Dy1 Dy 0.23550(2) 0.51451(3) 0.74675(4) 0.05112(17) Uani 1 1 d . .
Cl1 Cl 0.37037(18) 0.7230(2) 0.2209(3) 0.1267(13) Uani 1 1 d . .
Cl2 Cl 0.09995(15) 0.6048(2) 1.3296(2) 0.1081(11) Uani 1 1 d . .
Cl3 Cl 0.40625(17) 0.22597(18) 1.2576(2) 0.1155(12) Uani 1 1 d . .
F1 F 0.0661(3) 0.7320(5) 0.5575(7) 0.150(3) Uani 1 1 d . U
F2 F 0.0456(3) 0.6207(5) 0.6097(8) 0.163(4) Uani 1 1 d . U
F3 F 0.0701(4) 0.7106(6) 0.7146(8) 0.155(4) Uani 1 1 d . U
F4 F 0.4295(3) 0.6344(7) 0.9302(8) 0.164(4) Uani 1 1 d . U
F5 F 0.4378(3) 0.5156(6) 0.9197(7) 0.152(4) Uani 1 1 d . U
F6 F 0.4279(3) 0.5670(6) 1.0597(5) 0.149(3) Uani 1 1 d . U
F7 F 0.0579(4) 0.4581(7) 0.9224(10) 0.201(5) Uani 1 1 d . U
F8 F 0.0405(3) 0.4210(8) 0.7688(8) 0.195(5) Uani 1 1 d . U
F9 F 0.0536(3) 0.3434(6) 0.8830(7) 0.148(3) Uani 1 1 d . U
N1 N 0.1906(3) 0.4540(4) 0.5778(5) 0.0544(18) Uani 1 1 d . .
N2 N 0.3083(3) 0.4538(4) 0.6392(5) 0.0492(17) Uani 1 1 d . .
O1 O 0.2638(2) 0.6080(3) 0.6356(4) 0.0561(15) Uani 1 1 d . .
O2 O 0.1581(3) 0.6022(4) 0.7067(5) 0.0679(18) Uani 1 1 d . .
O3 O 0.2176(2) 0.5617(4) 0.9036(4) 0.0575(16) Uani 1 1 d . .
O4 O 0.3259(2) 0.5522(4) 0.8384(4) 0.0606(16) Uani 1 1 d . .
O5 O 0.2618(3) 0.4054(4) 0.8480(5) 0.0673(18) Uani 1 1 d . .
O6 O 0.1500(3) 0.4482(4) 0.7721(5) 0.0664(17) Uani 1 1 d . .
C1 C 0.3333(6) 0.7078(7) 0.3261(8) 0.079(3) Uani 1 1 d . .
C2 C 0.2832(6) 0.7491(6) 0.3335(8) 0.088(4) Uani 1 1 d . .
H2 H 0.270122 0.786922 0.285029 0.105 Uiso 1 1 calc R U
C3 C 0.2522(5) 0.7346(6) 0.4135(7) 0.074(3) Uani 1 1 d . .
H3 H 0.217783 0.762205 0.419436 0.089 Uiso 1 1 calc R U
C4 C 0.2730(4) 0.6778(5) 0.4857(6) 0.055(2) Uani 1 1 d . .
C5 C 0.3245(4) 0.6380(6) 0.4786(7) 0.063(3) Uani 1 1 d . .
H5 H 0.339063 0.601532 0.528065 0.076 Uiso 1 1 calc R U
C6 C 0.3546(4) 0.6530(6) 0.3966(8) 0.071(3) Uani 1 1 d . .
H6 H 0.389067 0.625906 0.389847 0.085 Uiso 1 1 calc R U
C7 C 0.2385(4) 0.6553(5) 0.5694(6) 0.054(2) Uani 1 1 d . .
C8 C 0.1801(4) 0.6810(6) 0.5700(7) 0.068(3) Uani 1 1 d . .
H8 H 0.164488 0.719048 0.523614 0.081 Uiso 1 1 calc R U
C9 C 0.1455(4) 0.6512(6) 0.6376(7) 0.062(3) Uani 1 1 d . .
C10 C 0.0825(5) 0.6790(9) 0.6306(12) 0.096(4) Uani 1 1 d . .
C11 C 0.1427(5) 0.5905(6) 1.2320(8) 0.075(3) Uani 1 1 d . .
C12 C 0.1161(5) 0.5972(7) 1.1345(8) 0.090(4) Uani 1 1 d . .
H12 H 0.075659 0.607173 1.119821 0.108 Uiso 1 1 calc R U
C13 C 0.1504(5) 0.5888(6) 1.0564(8) 0.077(3) Uani 1 1 d . .
H13 H 0.132883 0.592686 0.988496 0.092 Uiso 1 1 calc R U
C14 C 0.2099(4) 0.5748(6) 1.0788(7) 0.061(2) Uani 1 1 d . .
C15 C 0.2347(5) 0.5675(6) 1.1795(7) 0.073(3) Uani 1 1 d . .
H15 H 0.274948 0.557004 1.195077 0.088 Uiso 1 1 calc R U
C16 C 0.2014(5) 0.5753(7) 1.2574(8) 0.080(3) Uani 1 1 d . .
H16 H 0.218528 0.570267 1.325421 0.096 Uiso 1 1 calc R U
C17 C 0.2456(4) 0.5671(5) 0.9925(7) 0.059(2) Uani 1 1 d . .
C18 C 0.3079(4) 0.5672(6) 1.0102(7) 0.069(3) Uani 1 1 d . .
H18 H 0.327010 0.569866 1.077288 0.082 Uiso 1 1 calc R U
C19 C 0.3415(4) 0.5637(6) 0.9328(7) 0.062(3) Uani 1 1 d . .
C20 C 0.4088(5) 0.5687(12) 0.9606(9) 0.102(5) Uani 1 1 d . .
C21 C 0.3573(6) 0.2638(7) 1.1563(9) 0.085(3) Uani 1 1 d . .
C22 C 0.2988(6) 0.2500(6) 1.1526(8) 0.079(3) Uani 1 1 d . .
H22 H 0.285305 0.218267 1.201437 0.095 Uiso 1 1 calc R U
C23 C 0.2587(5) 0.2838(5) 1.0749(7) 0.067(3) Uani 1 1 d . .
H23 H 0.218301 0.274511 1.072247 0.081 Uiso 1 1 calc R U
C24 C 0.2788(4) 0.3314(6) 1.0011(7) 0.061(2) Uani 1 1 d . .
C25 C 0.3384(5) 0.3417(6) 1.0065(8) 0.074(3) Uani 1 1 d . .
H25 H 0.352656 0.372366 0.957303 0.089 Uiso 1 1 calc R U
C26 C 0.3789(5) 0.3078(6) 1.0832(9) 0.086(3) Uani 1 1 d . .
H26 H 0.419428 0.314786 1.084682 0.103 Uiso 1 1 calc R U
C27 C 0.2389(4) 0.3730(5) 0.9201(7) 0.060(2) Uani 1 1 d . .
C28 C 0.1771(4) 0.3777(6) 0.9248(7) 0.071(3) Uani 1 1 d . .
H28 H 0.162426 0.355795 0.980499 0.085 Uiso 1 1 calc R U
C29 C 0.1384(4) 0.4135(6) 0.8503(7) 0.067(3) Uani 1 1 d . .
C30 C 0.0720(6) 0.4123(11) 0.8572(11) 0.106(5) Uani 1 1 d . .
C31 C 0.3663(4) 0.4569(5) 0.6681(7) 0.056(2) Uani 1 1 d . .
H31 H 0.380167 0.471284 0.735195 0.068 Uiso 1 1 calc R U
C32 C 0.4076(4) 0.4396(6) 0.6030(7) 0.062(3) Uani 1 1 d . .
H32 H 0.447811 0.441784 0.627719 0.074 Uiso 1 1 calc R U
C33 C 0.3895(4) 0.4195(5) 0.5035(7) 0.055(2) Uani 1 1 d . .
C34 C 0.4351(4) 0.4046(6) 0.4361(7) 0.058(2) Uani 1 1 d . .
C35 C 0.4807(4) 0.3527(7) 0.4662(8) 0.077(3) Uani 1 1 d . .
H35 H 0.482981 0.327413 0.528890 0.092 Uiso 1 1 calc R U
C36 C 0.5230(5) 0.3385(8) 0.4029(9) 0.090(4) Uani 1 1 d . .
H36 H 0.552793 0.302119 0.422265 0.108 Uiso 1 1 calc R U
C37 C 0.5212(5) 0.3776(8) 0.3122(10) 0.091(4) Uani 1 1 d . .
H37 H 0.550214 0.368697 0.270852 0.110 Uiso 1 1 calc R U
C38 C 0.4765(5) 0.4301(7) 0.2819(9) 0.086(4) Uani 1 1 d . .
H38 H 0.475732 0.456993 0.220628 0.104 Uiso 1 1 calc R U
C39 C 0.4323(4) 0.4431(6) 0.3427(8) 0.069(3) Uani 1 1 d . .
H39 H 0.401305 0.477138 0.321088 0.083 Uiso 1 1 calc R U
C40 C 0.3283(4) 0.4135(5) 0.4699(6) 0.049(2) Uani 1 1 d . .
C41 C 0.3032(4) 0.3870(5) 0.3705(6) 0.056(2) Uani 1 1 d . .
H41 H 0.328303 0.373516 0.323756 0.067 Uiso 1 1 calc R U
C42 C 0.2445(4) 0.3809(6) 0.3423(7) 0.062(3) Uani 1 1 d . .
H42 H 0.230013 0.364367 0.276318 0.074 Uiso 1 1 calc R U
C43 C 0.2042(4) 0.3991(5) 0.4107(6) 0.054(2) Uani 1 1 d . .
C44 C 0.2263(3) 0.4296(5) 0.5078(6) 0.047(2) Uani 1 1 d . .
C45 C 0.2895(3) 0.4318(5) 0.5415(6) 0.0439(19) Uani 1 1 d . .
C46 C 0.1330(4) 0.4507(6) 0.5479(6) 0.059(2) Uani 1 1 d . .
H46 H 0.108095 0.470724 0.591343 0.071 Uiso 1 1 calc R U
C47 C 0.1073(4) 0.4188(6) 0.4546(7) 0.064(3) Uani 1 1 d . .
H47 H 0.066257 0.415571 0.439595 0.077 Uiso 1 1 calc R U
C48 C 0.1416(4) 0.3920(6) 0.3847(7) 0.058(2) Uani 1 1 d . .
C49 C 0.1135(4) 0.3559(7) 0.2871(7) 0.064(3) Uani 1 1 d . .
C50 C 0.0652(4) 0.3905(7) 0.2309(7) 0.076(3) Uani 1 1 d . .
H50 H 0.051440 0.438423 0.250490 0.091 Uiso 1 1 calc R U
C51 C 0.0370(5) 0.3526(9) 0.1444(8) 0.097(4) Uani 1 1 d . .
H51 H 0.003911 0.375623 0.106762 0.116 Uiso 1 1 calc R U
C52 C 0.0565(7) 0.2826(10) 0.1128(9) 0.110(5) Uani 1 1 d . .
H52 H 0.037377 0.258968 0.053694 0.132 Uiso 1 1 calc R U
C53 C 0.1044(6) 0.2476(8) 0.1693(9) 0.100(4) Uani 1 1 d . .
H53 H 0.117292 0.199247 0.149596 0.120 Uiso 1 1 calc R U
C54 C 0.1339(5) 0.2843(6) 0.2558(8) 0.078(3) Uani 1 1 d . .
H54 H 0.167128 0.261140 0.292880 0.094 Uiso 1 1 calc R U

loop_
_atom_site_aniso_label
_atom_site_aniso_U_11
_atom_site_aniso_U_22
_atom_site_aniso_U_33
_atom_site_aniso_U_23
_atom_site_aniso_U_13
_atom_site_aniso_U_12
Dy1 0.0466(3) 0.0700(4) 0.0365(3) 0.0021(3) 0.00508(19) -0.0013(3)
Cl1 0.178(4) 0.133(3) 0.082(2) 0.008(2) 0.064(2) -0.043(3)
Cl2 0.123(3) 0.142(3) 0.0694(19) -0.0133(19) 0.0493(17) -0.013(2)
Cl3 0.152(3) 0.090(2) 0.088(2) 0.0062(18) -0.041(2) 0.009(2)
F1 0.078(5) 0.174(8) 0.192(9) 0.067(7) -0.001(5) 0.049(5)
F2 0.050(4) 0.158(8) 0.272(11) -0.002(8) -0.004(5) -0.005(5)
F3 0.109(6) 0.192(9) 0.173(9) 0.000(7) 0.054(6) 0.072(6)
F4 0.083(6) 0.228(10) 0.172(9) 0.012(8) -0.006(5) -0.056(7)
F5 0.066(4) 0.248(10) 0.137(7) -0.065(7) -0.005(4) 0.038(6)
F6 0.070(4) 0.310(11) 0.062(4) -0.015(6) -0.008(3) 0.000(6)
F7 0.110(7) 0.228(11) 0.288(13) -0.113(10) 0.105(8) -0.017(7)
F8 0.064(5) 0.358(14) 0.163(9) 0.099(9) 0.021(5) -0.007(7)
F9 0.080(5) 0.192(8) 0.180(8) 0.033(7) 0.049(5) -0.029(6)
N1 0.043(4) 0.077(5) 0.044(4) 0.010(4) 0.008(3) 0.002(4)
N2 0.047(4) 0.059(4) 0.041(4) -0.005(3) 0.003(3) 0.000(4)
O1 0.053(3) 0.074(4) 0.040(3) 0.016(3) 0.002(2) 0.009(3)
O2 0.049(4) 0.091(5) 0.066(4) 0.012(4) 0.014(3) 0.001(4)
O3 0.058(4) 0.074(4) 0.040(3) -0.005(3) 0.005(3) 0.001(3)
O4 0.053(3) 0.085(5) 0.043(4) -0.004(3) 0.006(3) -0.006(3)
O5 0.071(4) 0.083(5) 0.051(4) 0.008(3) 0.019(3) 0.002(4)
O6 0.051(4) 0.098(5) 0.048(4) 0.000(4) 0.001(3) -0.008(4)
C1 0.109(9) 0.071(7) 0.059(7) 0.002(6) 0.024(6) -0.020(7)
C2 0.137(11) 0.067(8) 0.058(7) 0.021(6) 0.011(7) -0.002(8)
C3 0.104(8) 0.062(7) 0.057(7) 0.018(5) 0.011(6) 0.012(6)
C4 0.064(6) 0.054(6) 0.045(5) 0.005(4) -0.002(4) -0.012(5)
C5 0.056(6) 0.074(7) 0.061(6) 0.011(5) 0.012(4) -0.010(5)
C6 0.068(6) 0.083(7) 0.065(7) 0.006(6) 0.018(5) -0.007(6)
C7 0.055(5) 0.059(6) 0.046(5) 0.004(4) -0.003(4) -0.006(5)
C8 0.058(6) 0.082(7) 0.060(6) 0.011(5) 0.001(5) 0.002(6)
C9 0.043(5) 0.084(7) 0.057(6) -0.009(5) 0.000(4) 0.004(5)
C10 0.050(6) 0.106(11) 0.130(13) 0.023(9) 0.001(7) 0.013(7)
C11 0.096(8) 0.082(8) 0.053(6) -0.019(6) 0.036(6) -0.025(7)
C12 0.078(7) 0.138(11) 0.058(7) -0.002(7) 0.025(5) -0.004(8)
C13 0.081(7) 0.098(8) 0.049(6) -0.006(6) 0.002(5) 0.001(7)
C14 0.073(6) 0.072(7) 0.040(5) -0.008(5) 0.011(4) -0.001(6)
C15 0.079(7) 0.090(8) 0.050(6) 0.001(6) 0.007(5) -0.002(6)
C16 0.086(8) 0.109(9) 0.047(6) -0.004(6) 0.014(5) -0.014(7)
C17 0.065(6) 0.065(6) 0.043(5) -0.007(5) 0.002(4) -0.001(5)
C18 0.059(6) 0.103(8) 0.042(5) -0.012(5) 0.001(4) -0.003(6)
C19 0.060(6) 0.076(7) 0.047(6) 0.008(5) -0.004(4) 0.012(5)
C20 0.054(7) 0.196(16) 0.056(7) -0.011(9) 0.005(5) -0.002(9)
C21 0.119(10) 0.067(8) 0.067(8) -0.010(6) -0.001(7) 0.007(8)
C22 0.122(10) 0.050(6) 0.065(7) 0.006(5) 0.015(7) 0.017(7)
C23 0.081(7) 0.061(6) 0.061(6) 0.004(5) 0.015(5) 0.009(6)
C24 0.068(6) 0.061(6) 0.053(6) -0.002(5) 0.010(4) 0.005(5)
C25 0.086(8) 0.071(7) 0.063(7) 0.010(6) 0.006(5) 0.016(6)
C26 0.074(7) 0.076(8) 0.104(10) 0.004(7) -0.005(6) -0.005(6)
C27 0.080(7) 0.052(6) 0.048(5) 0.003(4) 0.004(5) 0.008(5)
C28 0.073(7) 0.092(8) 0.052(6) 0.012(6) 0.024(5) -0.001(6)
C29 0.065(6) 0.094(8) 0.041(5) 0.005(5) 0.010(4) -0.003(6)
C30 0.069(8) 0.179(16) 0.076(9) 0.031(10) 0.028(7) -0.020(10)
C31 0.041(4) 0.073(6) 0.053(5) -0.006(5) -0.003(4) -0.003(5)
C32 0.044(5) 0.078(7) 0.065(6) -0.009(5) 0.010(4) 0.007(5)
C33 0.048(5) 0.064(6) 0.053(6) -0.011(5) 0.003(4) 0.003(5)
C34 0.044(5) 0.067(6) 0.064(6) -0.013(5) 0.010(4) -0.009(5)
C35 0.050(5) 0.105(9) 0.075(7) -0.023(6) 0.009(5) 0.001(6)
C36 0.066(7) 0.122(10) 0.080(8) -0.017(8) 0.007(6) 0.012(7)
C37 0.065(7) 0.121(11) 0.092(9) -0.027(8) 0.026(6) 0.001(7)
C38 0.079(8) 0.107(10) 0.078(8) -0.017(7) 0.027(6) -0.018(7)
C39 0.055(6) 0.080(7) 0.077(7) -0.007(6) 0.021(5) 0.002(5)
C40 0.046(5) 0.053(5) 0.046(5) -0.004(4) 0.003(4) 0.000(4)
C41 0.050(5) 0.075(7) 0.044(5) -0.015(5) 0.011(4) -0.005(5)
C42 0.062(6) 0.080(7) 0.042(5) -0.016(5) 0.006(4) -0.007(5)
C43 0.057(5) 0.060(6) 0.043(5) 0.006(4) 0.004(4) 0.000(5)
C44 0.045(4) 0.058(5) 0.036(4) 0.004(4) 0.001(3) 0.001(4)
C45 0.047(4) 0.045(5) 0.040(5) -0.004(4) 0.007(3) 0.003(4)
C46 0.048(5) 0.082(7) 0.047(5) -0.008(5) 0.007(4) -0.002(5)
C47 0.040(5) 0.095(8) 0.057(6) -0.001(5) 0.005(4) -0.013(5)
C48 0.056(5) 0.076(7) 0.042(5) 0.008(5) 0.003(4) -0.004(5)
C49 0.053(5) 0.087(8) 0.052(6) 0.003(5) 0.009(4) -0.007(6)
C50 0.056(6) 0.106(9) 0.061(7) -0.004(6) -0.003(5) -0.003(6)
C51 0.071(7) 0.165(13) 0.046(7) -0.008(8) -0.015(5) -0.019(9)
C52 0.112(11) 0.166(15) 0.049(7) -0.027(8) -0.002(7) -0.054(11)
C53 0.114(11) 0.098(10) 0.086(9) -0.031(8) 0.010(8) -0.037(9)
C54 0.080(7) 0.075(8) 0.073(8) -0.002(6) -0.011(6) -0.024(6)

loop_
_atom_type_symbol
_atom_type_description
_atom_type_scat_dispersion_real
_atom_type_scat_dispersion_imag
_atom_type_scat_source
C C 0.0181 0.0091 'International Tables Vol C Tables 4.2.6.8 and 6.1.1.4'
H H 0.0000 0.0000 'International Tables Vol C Tables 4.2.6.8 and 6.1.1.4'
N N 0.0311 0.0180 'International Tables Vol C Tables 4.2.6.8 and 6.1.1.4'
O O 0.0492 0.0322 'International Tables Vol C Tables 4.2.6.8 and 6.1.1.4'
Dy Dy -9.8046 9.8477 'International Tables Vol C Tables 4.2.6.8 and 6.1.1.4'
F F 0.0727 0.0534 'International Tables Vol C Tables 4.2.6.8 and 6.1.1.4'
Cl Cl 0.3639 0.7018 'International Tables Vol C Tables 4.2.6.8 and 6.1.1.4'

loop_
_geom_angle_atom_site_label_1
_geom_angle_atom_site_label_2
_geom_angle_atom_site_label_3
_geom_angle
O3 Dy1 O2 75.6(2)
O3 Dy1 O6 77.4(2)
O2 Dy1 O6 74.0(2)
O3 Dy1 O5 80.3(2)
O2 Dy1 O5 140.9(2)
O6 Dy1 O5 71.1(2)
O3 Dy1 O1 115.1(2)
O2 Dy1 O1 71.4(2)
O6 Dy1 O1 138.0(2)
O5 Dy1 O1 147.6(2)
O3 Dy1 O4 72.2(2)
O2 Dy1 O4 121.8(2)
O6 Dy1 O4 139.5(2)
O5 Dy1 O4 77.8(2)
O1 Dy1 O4 80.3(2)
O3 Dy1 N1 146.0(2)
O2 Dy1 N1 82.4(2)
O6 Dy1 N1 71.7(2)
O5 Dy1 N1 102.3(2)
O1 Dy1 N1 80.8(2)
O4 Dy1 N1 141.7(2)
O3 Dy1 N2 148.4(2)
O2 Dy1 N2 132.1(2)
O6 Dy1 N2 120.5(2)
O5 Dy1 N2 81.8(2)
O1 Dy1 N2 70.7(2)
O4 Dy1 N2 78.7(2)
N1 Dy1 N2 63.7(2)
C46 N1 C44 116.4(7)
C46 N1 Dy1 122.6(6)
C44 N1 Dy1 120.7(5)
C31 N2 C45 117.0(7)
C31 N2 Dy1 121.7(5)
C45 N2 Dy1 120.0(5)
C7 O1 Dy1 137.4(5)
C9 O2 Dy1 133.9(6)
C17 O3 Dy1 137.0(6)
C19 O4 Dy1 131.2(6)
C27 O5 Dy1 132.7(6)
C29 O6 Dy1 129.3(6)
C2 C1 C6 122.1(10)
C2 C1 Cl1 119.2(9)
C6 C1 Cl1 118.7(10)
C1 C2 C3 119.4(10)
C2 C3 C4 119.2(11)
C5 C4 C3 120.6(9)
C5 C4 C7 118.0(8)
C3 C4 C7 121.3(9)
C4 C5 C6 119.0(9)
C1 C6 C5 119.6(10)
O1 C7 C8 122.2(8)
O1 C7 C4 116.0(8)
C8 C7 C4 121.6(8)
C9 C8 C7 121.5(9)
O2 C9 C8 129.5(9)
O2 C9 C10 112.1(10)
C8 C9 C10 118.4(10)
F3 C10 F2 106.6(12)
F3 C10 F1 105.0(12)
F2 C10 F1 105.2(11)
F3 C10 C9 113.7(11)
F2 C10 C9 110.6(11)
F1 C10 C9 115.1(11)
C12 C11 C16 123.0(10)
C12 C11 Cl2 118.1(10)
C16 C11 Cl2 118.9(8)
C11 C12 C13 118.4(11)
C14 C13 C12 120.4(10)
C13 C14 C15 118.9(9)
C13 C14 C17 118.8(8)
C15 C14 C17 122.3(9)
C16 C15 C14 121.5(10)
C11 C16 C15 117.8(10)
O3 C17 C18 121.3(8)
O3 C17 C14 117.3(8)
C18 C17 C14 121.4(8)
C19 C18 C17 122.6(8)
O4 C19 C18 129.7(9)
O4 C19 C20 112.0(9)
C18 C19 C20 118.1(9)
F5 C20 F4 104.6(11)
F5 C20 F6 106.5(13)
F4 C20 F6 104.0(13)
F5 C20 C19 114.7(12)
F4 C20 C19 111.7(13)
F6 C20 C19 114.4(9)
C22 C21 C26 121.7(11)
C22 C21 Cl3 119.0(10)
C26 C21 Cl3 119.3(11)
C21 C22 C23 119.6(11)
C24 C23 C22 120.4(10)
C25 C24 C23 117.7(9)
C25 C24 C27 118.7(9)
C23 C24 C27 123.6(9)
C24 C25 C26 122.3(11)
C21 C26 C25 118.2(12)
O5 C27 C28 121.5(8)
O5 C27 C24 118.1(9)
C28 C27 C24 120.4(9)
C29 C28 C27 122.3(9)
O6 C29 C28 127.9(9)
O6 C29 C30 112.6(9)
C28 C29 C30 119.5(10)
F7 C30 F8 112.8(16)
F7 C30 F9 105.4(11)
F8 C30 F9 100.5(14)
F7 C30 C29 113.0(13)
F8 C30 C29 111.8(10)
F9 C30 C29 112.5(13)
N2 C31 C32 123.2(8)
C33 C32 C31 120.7(8)
C32 C33 C40 118.0(8)
C32 C33 C34 118.8(8)
C40 C33 C34 123.2(8)
C35 C34 C39 119.8(9)
C35 C34 C33 120.0(9)
C39 C34 C33 120.2(9)
C34 C35 C36 120.0(11)
C37 C36 C35 120.3(12)
C36 C37 C38 120.2(11)
C37 C38 C39 120.3(12)
C34 C39 C38 119.3(11)
C33 C40 C45 117.4(8)
C33 C40 C41 124.2(8)
C45 C40 C41 118.4(7)
C42 C41 C40 122.2(8)
C41 C42 C43 121.4(8)
C44 C43 C42 118.8(8)
C44 C43 C48 117.8(8)
C42 C43 C48 123.3(8)
N1 C44 C43 123.6(7)
N1 C44 C45 116.3(7)
C43 C44 C45 120.0(7)
N2 C45 C40 123.6(7)
N2 C45 C44 117.8(7)
C40 C45 C44 118.6(7)
N1 C46 C47 123.7(8)
C48 C47 C46 121.0(8)
C47 C48 C43 117.3(8)
C47 C48 C49 120.3(8)
C43 C48 C49 122.4(8)
C50 C49 C54 119.7(10)
C50 C49 C48 120.0(10)
C54 C49 C48 120.2(9)
C49 C50 C51 118.9(11)
C52 C51 C50 122.0(12)
C51 C52 C53 119.2(12)
C52 C53 C54 120.2(13)
C53 C54 C49 119.9(11)

loop_
_geom_bond_atom_site_label_1
_geom_bond_atom_site_label_2
_geom_bond_distance
Dy1 O3 2.314(5)
Dy1 O2 2.321(6)
Dy1 O6 2.325(6)
Dy1 O5 2.327(6)
Dy1 O1 2.327(6)
Dy1 O4 2.328(6)
Dy1 N1 2.538(7)
Dy1 N2 2.558(6)
Cl1 C1 1.748(10)
Cl2 C11 1.742(9)
Cl3 C21 1.740(12)
F1 C10 1.339(14)
F2 C10 1.310(14)
F3 C10 1.302(15)
F4 C20 1.308(17)
F5 C20 1.289(15)
F6 C20 1.318(12)
F7 C30 1.242(17)
F8 C30 1.289(14)
F9 C30 1.314(16)
N1 C46 1.318(10)
N1 C44 1.382(10)
N2 C31 1.323(9)
N2 C45 1.353(9)
O1 C7 1.269(9)
O2 C9 1.244(11)
O3 C17 1.256(9)
O4 C19 1.261(10)
O5 C27 1.278(10)
O6 C29 1.252(10)
C1 C2 1.359(14)
C1 C6 1.361(13)
C2 C3 1.377(13)
C3 C4 1.397(11)
C4 C5 1.374(12)
C4 C7 1.497(11)
C5 C6 1.386(12)
C7 C8 1.404(12)
C8 C9 1.371(12)
C9 C10 1.505(13)
C11 C12 1.347(14)
C11 C16 1.358(14)
C12 C13 1.391(13)
C13 C14 1.366(12)
C14 C15 1.373(12)
C14 C17 1.499(11)
C15 C16 1.370(13)
C17 C18 1.408(12)
C18 C19 1.363(12)
C19 C20 1.529(13)
C21 C22 1.348(15)
C21 C26 1.372(15)
C22 C23 1.399(13)
C23 C24 1.399(12)
C24 C25 1.364(12)
C24 C27 1.484(12)
C25 C26 1.394(13)
C27 C28 1.423(12)
C28 C29 1.368(12)
C29 C30 1.530(14)
C31 C32 1.397(11)
C32 C33 1.363(11)
C33 C40 1.406(10)
C33 C34 1.486(11)
C34 C35 1.382(13)
C34 C39 1.392(12)
C35 C36 1.386(13)
C36 C37 1.369(15)
C37 C38 1.375(14)
C38 C39 1.393(12)
C40 C45 1.421(10)
C40 C41 1.430(10)
C41 C42 1.340(11)
C42 C43 1.415(11)
C43 C44 1.409(11)
C43 C48 1.423(11)
C44 C45 1.446(10)
C46 C47 1.398(11)
C47 C48 1.372(12)
C48 C49 1.488(12)
C49 C50 1.372(12)
C49 C54 1.397(13)
C50 C51 1.388(13)
C51 C52 1.366(17)
C52 C53 1.370(17)
C53 C54 1.390(13)
